data_8104431
loop_
_publ_author_name
'Eisenmann, B.'
'Hofmann, A.'

_publ_section_title
;
 Crystal structure of hexasodium di-mue-thiobis(dithioaluminate) - HT
;
_journal_name_full 'Zeitschrift fuer Kristallographie (149,1979-)'
_journal_page_first 161
_journal_page_last 162
_journal_volume 197
_journal_year 1991
_chemical_formula_sum 'Al2 Na6 S6'
_chemical_name_systematic 'Na6 Al2 S6'
_space_group_IT_number 14
_symmetry_space_group_name_Hall '-P 2ybc'
_symmetry_space_group_name_H-M 'P 1 21/c 1'
_cell_angle_alpha 90
_cell_angle_beta 98.6
_cell_angle_gamma 90
_cell_formula_units_Z 4
_cell_length_a 13.706
_cell_length_b 12.071
_cell_length_c 7.608
_cell_volume 1244.554
_citation_journal_id_ASTM ZEKRDZ
_cod_data_source_file Eisenmann_ZEKRDZ_1991_1457.cif
_cod_data_source_block Al2Na6S6
_cod_database_code 8104431

loop_
_symmetry_equiv_pos_as_xyz
x,y,z
-x,y+1/2,-z+1/2
-x,-y,-z
x,-y-1/2,z-1/2

loop_
_atom_site_label
_atom_site_type_symbol
_atom_site_fract_x
_atom_site_fract_y
_atom_site_fract_z
_atom_site_occupancy
_atom_site_U_iso_or_equiv
S4 S-2 0.3868 0.1105 0.1245 1 0.0
Na4 Na+1 0.4728 0.2431 0.4126 1 0.0
Na6 Na+1 0.7581 0.3245 0.0048 1 0.0
S3 S-2 0.1448 0.6401 0.3091 1 0.0
Na1 Na+1 0.0114 0.7557 0.0056 1 0.0
S6 S-2 0.6308 0.318 0.2621 1 0.0
Na5 Na+1 0.6356 0.0872 0.1113 1 0.0
S5 S-2 0.3978 0.4666 0.0937 1 0.0
Al2 Al+3 0.5662 0.4793 0.1778 1 0.0
S1 S-2 0.0957 0.0012 0.3797 1 0.0
S2 S-2 0.1251 0.3337 0.2946 1 0.0
Al1 Al+3 0.0737 0.4928 0.173 1 0.0
Na3 Na+1 0.2413 0.308 0.0276 1 0.0
Na2 Na+1 0.1935 0.0174 0.0837 1 0.0
